data_2201699
loop_
_publ_author_name
'K. Rajagopal'
'R. V. Krishnakumar'
'M. Subha Nandhini'
'S. Kannan'
'S. Natarajan'

_publ_section_title
;
 Aquabis(1,3-diphenylpropane-1,3-dionato-<i>O,O</i>')dioxouranium(VI)
 benzo-15-crown-5
;
_journal_issue 7
_journal_name_full 'Acta Crystallographica Section E'
_journal_page_first m316
_journal_page_last m318
_journal_paper_doi 10.1107/S1600536802009352
_journal_volume 58
_journal_year 2002
_chemical_formula_iupac '[U O2 (C15 H11 O2)2 (H2 O)], C14 H20 O5'
_chemical_formula_moiety 'C30 H24 O7 U, C14 H20 O5'
_chemical_formula_sum 'C44 H44 O12 U'
_chemical_formula_weight 1002.82
_chemical_name_systematic
;
Bis(1,3-diphenylpropane-1,3-dionato-O,O')(aqua)(benzo-15-crown-5)
dioxo-uranium(VI)
;
_space_group_IT_number 2
_symmetry_cell_setting triclinic
_symmetry_space_group_name_Hall '-P 1'
_symmetry_space_group_name_H-M 'P -1'
_atom_sites_solution_hydrogens geom
_atom_sites_solution_primary direct
_atom_sites_solution_secondary difmap
_cell_angle_alpha 73.59(2)
_cell_angle_beta 81.20(2)
_cell_angle_gamma 81.890(10)
_cell_formula_units_Z 2
_cell_length_a 9.210(2)
_cell_length_b 12.121(2)
_cell_length_c 19.374(9)
_cell_measurement_reflns_used 25
_cell_measurement_temperature 293(2)
_cell_measurement_theta_max 14
_cell_measurement_theta_min 7
_cell_volume 2039.3(11)
_computing_cell_refinement 'CAD-4 Software'
_computing_data_collection 'CAD-4 Software (Enraf-Nonius, 1989)'
_computing_data_reduction 'CAD-4 Software'
_computing_molecular_graphics 'PLATON (Spek, 1999)'
_computing_publication_material SHELXL97
_computing_structure_refinement 'SHELXL97 (Sheldrick, 1997)'
_computing_structure_solution 'SHELXS97 (Sheldrick, 1990)'
_diffrn_ambient_temperature 293(2)
_diffrn_measured_fraction_theta_full 0.998
_diffrn_measured_fraction_theta_max 0.998
_diffrn_measurement_device_type 'Enraf-Nonius CAD-4'
_diffrn_measurement_method \w-2\q
_diffrn_radiation_monochromator graphite
_diffrn_radiation_source 'fine-focus sealed tube'
_diffrn_radiation_type MoK\a
_diffrn_radiation_wavelength 0.71073
_diffrn_reflns_av_R_equivalents 0.032
_diffrn_reflns_av_sigmaI/netI 0.042
_diffrn_reflns_limit_h_max 10
_diffrn_reflns_limit_h_min 0
_diffrn_reflns_limit_k_max 14
_diffrn_reflns_limit_k_min -14
_diffrn_reflns_limit_l_max 23
_diffrn_reflns_limit_l_min -22
_diffrn_reflns_number 7623
_diffrn_reflns_theta_full 25.0
_diffrn_reflns_theta_max 25.0
_diffrn_reflns_theta_min 2.2
_diffrn_standards_decay_% 0
_diffrn_standards_interval_count 100
_diffrn_standards_number 2
_exptl_absorpt_coefficient_mu 4.04
_exptl_absorpt_correction_T_max 0.69
_exptl_absorpt_correction_T_min 0.56
_exptl_absorpt_correction_type '\y scan'
_exptl_absorpt_process_details '(North et al., 1968)'
_exptl_crystal_colour orange
_exptl_crystal_density_diffrn 1.633
_exptl_crystal_density_method 'not measured'
_exptl_crystal_description needle
_exptl_crystal_F_000 992
_exptl_crystal_size_max 0.18
_exptl_crystal_size_mid 0.12
_exptl_crystal_size_min 0.09
_refine_diff_density_max 1.12
_refine_diff_density_min -1.33
_refine_ls_extinction_method none
_refine_ls_goodness_of_fit_ref 1.09
_refine_ls_hydrogen_treatment constr
_refine_ls_matrix_type full
_refine_ls_number_parameters 522
_refine_ls_number_reflns 7136
_refine_ls_number_restraints 0
_refine_ls_restrained_S_all 1.09
_refine_ls_R_factor_all 0.055
_refine_ls_R_factor_gt 0.033
_refine_ls_shift/su_max 0.002
_refine_ls_shift/su_mean 0.000
_refine_ls_structure_factor_coef Fsqd
_refine_ls_weighting_details 'calc w = 1/[\s^2^(Fo^2^)+(0.0215P)^2^+3.7856P] where P = (Fo^2^+2Fc^2^)/3'
_refine_ls_weighting_scheme calc
_refine_ls_wR_factor_gt 0.061
_refine_ls_wR_factor_ref 0.072
_reflns_number_gt 5830
_reflns_number_total 7136
_reflns_threshold_expression I>2\s(I)'
_cod_data_source_file ya6099.cif
_cod_data_source_block I
_cod_original_cell_volume 2039.5(11)
_cod_database_code 2201699
_cod_database_fobs_code 2201699

loop_
_symmetry_equiv_pos_as_xyz
'x, y, z'
'-x, -y, -z'

loop_
_atom_site_label
_atom_site_fract_x
_atom_site_fract_y
_atom_site_fract_z
_atom_site_U_iso_or_equiv
_atom_site_adp_type
_atom_site_calc_flag
_atom_site_refinement_flags
_atom_site_occupancy
_atom_site_disorder_assembly
_atom_site_disorder_group
_atom_site_type_symbol
U 0.13137(2) 0.016443(18) 0.770235(11) 0.03852(7) Uani d . 1 . . U
O1 0.0693(4) -0.0358(3) 0.70405(19) 0.0505(9) Uani d . 1 . . O
O2 0.1882(4) 0.0682(4) 0.8364(2) 0.0587(11) Uani d . 1 . . O
O3 -0.1144(4) 0.0436(3) 0.8190(2) 0.0532(10) Uani d . 1 . . O
O4 0.0732(4) -0.1462(3) 0.86641(19) 0.0522(10) Uani d . 1 . . O
O5 0.3211(4) 0.1157(3) 0.6889(2) 0.0517(10) Uani d . 1 . . O
O6 0.0368(4) 0.1982(4) 0.7108(3) 0.0732(13) Uani d . 1 . . O
O7 0.5382(4) 0.1566(4) 0.3881(2) 0.0550(10) Uani d . 1 . . O
O8 0.3506(4) 0.1423(3) 0.30590(18) 0.0463(9) Uani d . 1 . . O
O9 0.3764(5) 0.3122(4) 0.1744(2) 0.0749(13) Uani d . 1 . . O
O10 0.6531(5) 0.3811(4) 0.1763(2) 0.0708(12) Uani d . 1 . . O
O11 0.7019(5) 0.3461(4) 0.3208(3) 0.0764(13) Uani d . 1 . . O
O12 0.3439(4) -0.1355(3) 0.76465(19) 0.0483(9) Uani d . 1 . . O
C1 0.6092(6) 0.1577(5) 0.6413(3) 0.0509(14) Uani d . 1 . . C
H1 0.5886 0.0852 0.6707 0.061 Uiso calc R 1 . . H
C2 0.7537(6) 0.1770(6) 0.6119(3) 0.0597(16) Uani d . 1 . . C
H2 0.8295 0.1177 0.6224 0.072 Uiso calc R 1 . . H
C3 0.7850(6) 0.2827(6) 0.5677(3) 0.0566(16) Uani d . 1 . . C
H3 0.8816 0.2954 0.5478 0.068 Uiso calc R 1 . . H
C4 0.6741(7) 0.3689(6) 0.5531(3) 0.0629(17) Uani d . 1 . . C
H4 0.6953 0.4406 0.5227 0.075 Uiso calc R 1 . . H
C5 0.5307(6) 0.3522(5) 0.5825(3) 0.0612(16) Uani d . 1 . . C
H5 0.4565 0.4129 0.5725 0.073 Uiso calc R 1 . . H
C6 0.4958(6) 0.2457(5) 0.6269(3) 0.0425(12) Uani d . 1 . . C
C7 0.3411(6) 0.2209(5) 0.6597(3) 0.0437(13) Uani d . 1 . . C
C8 0.2276(6) 0.3111(5) 0.6559(3) 0.0536(15) Uani d . 1 . . C
H8 0.2523 0.3863 0.6356 0.064 Uiso calc R 1 . . H
C9 0.0813(6) 0.2959(5) 0.6803(3) 0.0477(13) Uani d . 1 . . C
C10 -0.0382(6) 0.3939(5) 0.6698(3) 0.0462(13) Uani d . 1 . . C
C11 -0.0237(7) 0.4975(5) 0.6185(4) 0.0691(19) Uani d . 1 . . C
H11 0.0649 0.5102 0.5887 0.083 Uiso calc R 1 . . H
C12 -0.1422(9) 0.5839(6) 0.6112(5) 0.095(3) Uani d . 1 . . C
H12 -0.1333 0.6537 0.5759 0.114 Uiso calc R 1 . . H
C13 -0.2724(8) 0.5653(7) 0.6563(5) 0.092(3) Uani d . 1 . . C
H13 -0.3504 0.6237 0.6525 0.110 Uiso calc R 1 . . H
C14 -0.2875(8) 0.4633(7) 0.7060(4) 0.080(2) Uani d . 1 . . C
H14 -0.3762 0.4510 0.7359 0.096 Uiso calc R 1 . . H
C15 -0.1724(7) 0.3772(5) 0.7128(3) 0.0586(16) Uani d . 1 . . C
H15 -0.1846 0.3065 0.7467 0.070 Uiso calc R 1 . . H
C16 -0.3975(6) 0.1447(5) 0.8422(4) 0.0618(17) Uani d . 1 . . C
H16 -0.3626 0.1363 0.7962 0.074 Uiso calc R 1 . . H
C17 -0.5318(7) 0.2101(6) 0.8530(5) 0.080(2) Uani d . 1 . . C
H17 -0.5864 0.2441 0.8144 0.097 Uiso calc R 1 . . H
C18 -0.5833(8) 0.2242(6) 0.9199(5) 0.081(2) Uani d . 1 . . C
H18 -0.6724 0.2687 0.9269 0.097 Uiso calc R 1 . . H
C19 -0.5046(8) 0.1731(6) 0.9766(4) 0.079(2) Uani d . 1 . . C
H19 -0.5412 0.1822 1.0223 0.095 Uiso calc R 1 . . H
C20 -0.3701(7) 0.1073(6) 0.9673(4) 0.0666(18) Uani d . 1 . . C
H20 -0.3168 0.0736 1.0064 0.080 Uiso calc R 1 . . H
C21 -0.3156(6) 0.0924(5) 0.8988(3) 0.0465(13) Uani d . 1 . . C
C22 -0.1742(5) 0.0225(5) 0.8848(3) 0.0435(13) Uani d . 1 . . C
C23 -0.1158(6) -0.0648(5) 0.9396(3) 0.0495(14) Uani d . 1 . . C
H23 -0.1570 -0.0684 0.9870 0.059 Uiso calc R 1 . . H
C24 -0.0005(6) -0.1472(5) 0.9289(3) 0.0448(13) Uani d . 1 . . C
C25 0.0378(6) -0.2472(5) 0.9897(3) 0.0458(13) Uani d . 1 . . C
C26 0.0049(7) -0.2421(6) 1.0615(3) 0.0638(17) Uani d . 1 . . C
H26 -0.0419 -0.1744 1.0717 0.077 Uiso calc R 1 . . H
C27 0.0407(9) -0.3357(8) 1.1170(4) 0.086(2) Uani d . 1 . . C
H27 0.0156 -0.3315 1.1646 0.104 Uiso calc R 1 . . H
C28 0.1121(9) -0.4343(8) 1.1036(4) 0.101(3) Uani d . 1 . . C
H28 0.1415 -0.4957 1.1416 0.121 Uiso calc R 1 . . H
C29 0.1410(10) -0.4436(7) 1.0337(4) 0.115(3) Uani d . 1 . . C
H29 0.1838 -0.5130 1.0245 0.138 Uiso calc R 1 . . H
C30 0.1058(8) -0.3483(6) 0.9767(4) 0.088(2) Uani d . 1 . . C
H30 0.1288 -0.3535 0.9292 0.105 Uiso calc R 1 . . H
C31 0.3990(6) 0.1376(5) 0.4219(3) 0.0459(13) Uani d . 1 . . C
C32 0.3533(8) 0.1267(6) 0.4949(3) 0.0647(17) Uani d . 1 . . C
H32 0.4212 0.1286 0.5254 0.078 Uiso calc R 1 . . H
C33 0.2075(8) 0.1131(6) 0.5227(3) 0.0687(19) Uani d . 1 . . C
H33 0.1774 0.1075 0.5715 0.082 Uiso calc R 1 . . H
C34 0.1090(7) 0.1078(5) 0.4793(3) 0.0623(17) Uani d . 1 . . C
H34 0.0109 0.0994 0.4982 0.075 Uiso calc R 1 . . H
C35 0.1531(6) 0.1149(5) 0.4063(3) 0.0542(15) Uani d . 1 . . C
H35 0.0848 0.1090 0.3771 0.065 Uiso calc R 1 . . H
C36 0.2966(6) 0.1305(4) 0.3772(3) 0.0422(12) Uani d . 1 . . C
C37 0.2431(7) 0.1675(6) 0.2550(3) 0.0636(17) Uani d . 1 . . C
H37A 0.1690 0.2287 0.2640 0.076 Uiso calc R 1 . . H
H37B 0.1942 0.0993 0.2602 0.076 Uiso calc R 1 . . H
C38 0.3233(7) 0.2044(6) 0.1804(3) 0.0712(19) Uani d . 1 . . C
H38A 0.4051 0.1472 0.1733 0.085 Uiso calc R 1 . . H
H38B 0.2572 0.2132 0.1443 0.085 Uiso calc R 1 . . H
C39 0.4748(8) 0.3507(7) 0.1124(4) 0.081(2) Uani d . 1 . . C
H39A 0.4214 0.3837 0.0706 0.098 Uiso calc R 1 . . H
H39B 0.5439 0.2868 0.1033 0.098 Uiso calc R 1 . . H
C40 0.5540(8) 0.4385(6) 0.1253(4) 0.075(2) Uani d . 1 . . C
H40A 0.6079 0.4793 0.0804 0.090 Uiso calc R 1 . . H
H40B 0.4848 0.4943 0.1440 0.090 Uiso calc R 1 . . H
C41 0.7265(8) 0.4562(6) 0.2000(4) 0.078(2) Uani d . 1 . . C
H41A 0.6556 0.5135 0.2163 0.093 Uiso calc R 1 . . H
H41B 0.7947 0.4962 0.1606 0.093 Uiso calc R 1 . . H
C42 0.8072(8) 0.3853(7) 0.2599(4) 0.081(2) Uani d . 1 . . C
H42A 0.8650 0.3198 0.2462 0.097 Uiso calc R 1 . . H
H42B 0.8738 0.4307 0.2717 0.097 Uiso calc R 1 . . H
C43 0.7547(7) 0.2483(6) 0.3732(4) 0.0687(19) Uani d . 1 . . C
H43A 0.8255 0.2695 0.3982 0.082 Uiso calc R 1 . . H
H43B 0.8043 0.1900 0.3497 0.082 Uiso calc R 1 . . H
C44 0.6300(7) 0.2012(6) 0.4257(4) 0.0661(18) Uani d . 1 . . C
H44A 0.6665 0.1399 0.4653 0.079 Uiso calc R 1 . . H
H44B 0.5735 0.2615 0.4454 0.079 Uiso calc R 1 . . H
H12A 0.4109 -0.1316 0.7288 0.050 Uiso d . 1 . . H
H12B 0.3363 -0.2067 0.7854 0.050 Uiso d . 1 . . H

loop_
_atom_site_aniso_label
_atom_site_aniso_U_11
_atom_site_aniso_U_22
_atom_site_aniso_U_33
_atom_site_aniso_U_12
_atom_site_aniso_U_13
_atom_site_aniso_U_23
U 0.03745(11) 0.03936(11) 0.03806(11) -0.00347(7) -0.00396(7) -0.00973(8)
O1 0.049(2) 0.063(3) 0.045(2) -0.0048(19) -0.0137(17) -0.0204(19)
O2 0.060(2) 0.067(3) 0.064(3) -0.010(2) -0.007(2) -0.040(2)
O3 0.044(2) 0.062(2) 0.049(2) 0.0015(18) 0.0000(17) -0.0123(19)
O4 0.056(2) 0.050(2) 0.044(2) -0.0030(18) 0.0040(18) -0.0082(18)
O5 0.045(2) 0.043(2) 0.059(2) -0.0054(17) -0.0038(18) -0.0017(18)
O6 0.045(2) 0.055(3) 0.095(3) 0.000(2) 0.000(2) 0.013(2)
O7 0.048(2) 0.072(3) 0.054(2) -0.009(2) -0.0158(18) -0.026(2)
O8 0.041(2) 0.063(2) 0.043(2) -0.0083(18) -0.0079(16) -0.0237(18)
O9 0.080(3) 0.079(3) 0.068(3) -0.016(3) -0.006(2) -0.019(3)
O10 0.084(3) 0.057(3) 0.074(3) -0.012(2) -0.017(3) -0.015(2)
O11 0.063(3) 0.085(3) 0.081(3) -0.004(3) -0.007(3) -0.024(3)
O12 0.040(2) 0.054(2) 0.052(2) -0.0020(17) -0.0055(17) -0.0160(18)
C1 0.048(3) 0.043(3) 0.062(4) -0.005(3) -0.003(3) -0.016(3)
C2 0.044(3) 0.066(4) 0.076(4) -0.007(3) -0.008(3) -0.029(4)
C3 0.046(3) 0.078(5) 0.056(4) -0.024(3) 0.000(3) -0.029(3)
C4 0.058(4) 0.060(4) 0.064(4) -0.019(3) -0.004(3) -0.001(3)
C5 0.048(3) 0.056(4) 0.073(4) -0.009(3) -0.008(3) -0.005(3)
C6 0.048(3) 0.045(3) 0.037(3) -0.011(3) -0.005(2) -0.012(2)
C7 0.048(3) 0.046(3) 0.040(3) -0.012(3) -0.008(2) -0.012(3)
C8 0.049(3) 0.042(3) 0.068(4) -0.010(3) -0.005(3) -0.010(3)
C9 0.055(3) 0.042(3) 0.045(3) -0.004(3) -0.009(3) -0.009(3)
C10 0.049(3) 0.044(3) 0.054(3) -0.005(3) -0.014(3) -0.021(3)
C11 0.064(4) 0.042(4) 0.098(5) -0.006(3) -0.016(4) -0.010(3)
C12 0.090(6) 0.037(4) 0.149(8) 0.000(4) -0.027(5) -0.008(4)
C13 0.066(5) 0.057(5) 0.159(8) 0.011(4) -0.026(5) -0.043(5)
C14 0.067(5) 0.086(6) 0.095(6) 0.014(4) -0.011(4) -0.045(5)
C15 0.063(4) 0.060(4) 0.056(4) 0.004(3) -0.012(3) -0.022(3)
C16 0.050(4) 0.063(4) 0.076(4) -0.001(3) -0.009(3) -0.026(3)
C17 0.054(4) 0.078(5) 0.110(6) 0.009(4) -0.020(4) -0.028(5)
C18 0.052(4) 0.059(4) 0.134(7) -0.005(3) 0.009(5) -0.038(5)
C19 0.077(5) 0.074(5) 0.088(5) -0.004(4) 0.021(4) -0.041(4)
C20 0.066(4) 0.069(4) 0.066(4) -0.005(3) 0.005(3) -0.029(3)
C21 0.036(3) 0.048(3) 0.059(4) -0.012(2) 0.000(3) -0.019(3)
C22 0.037(3) 0.046(3) 0.053(3) -0.010(2) -0.001(2) -0.022(3)
C23 0.049(3) 0.059(4) 0.040(3) -0.008(3) 0.003(2) -0.016(3)
C24 0.044(3) 0.055(3) 0.038(3) -0.018(3) -0.001(2) -0.012(3)
C25 0.040(3) 0.053(3) 0.042(3) -0.010(3) -0.003(2) -0.008(3)
C26 0.073(4) 0.070(4) 0.052(4) -0.009(3) -0.017(3) -0.016(3)
C27 0.088(6) 0.112(7) 0.052(4) -0.003(5) -0.023(4) -0.007(4)
C28 0.084(6) 0.114(7) 0.070(5) 0.007(5) -0.014(4) 0.027(5)
C29 0.139(8) 0.087(6) 0.075(6) 0.039(5) 0.009(5) 0.012(5)
C30 0.105(6) 0.081(5) 0.050(4) 0.026(4) 0.008(4) 0.000(4)
C31 0.053(3) 0.045(3) 0.041(3) -0.008(3) -0.010(3) -0.010(2)
C32 0.081(5) 0.067(4) 0.050(4) -0.006(4) -0.019(3) -0.015(3)
C33 0.088(5) 0.070(4) 0.046(4) -0.020(4) 0.008(4) -0.015(3)
C34 0.069(4) 0.050(4) 0.067(4) -0.018(3) 0.020(3) -0.024(3)
C35 0.051(3) 0.054(4) 0.067(4) -0.013(3) -0.004(3) -0.029(3)
C36 0.052(3) 0.038(3) 0.041(3) -0.005(2) -0.007(2) -0.016(2)
C37 0.056(4) 0.089(5) 0.055(4) -0.020(3) -0.016(3) -0.024(3)
C38 0.070(4) 0.096(6) 0.056(4) -0.011(4) -0.025(3) -0.023(4)
C39 0.088(5) 0.088(6) 0.061(4) -0.001(4) -0.022(4) -0.005(4)
C40 0.086(5) 0.061(4) 0.068(4) -0.003(4) -0.004(4) -0.005(4)
C41 0.079(5) 0.067(5) 0.088(5) -0.022(4) 0.001(4) -0.023(4)
C42 0.060(4) 0.098(6) 0.100(6) -0.032(4) -0.001(4) -0.045(5)
C43 0.053(4) 0.082(5) 0.090(5) -0.005(4) -0.023(4) -0.048(4)
C44 0.063(4) 0.080(5) 0.070(4) -0.009(4) -0.027(3) -0.032(4)

loop_
_atom_type_symbol
_atom_type_description
_atom_type_scat_dispersion_real
_atom_type_scat_dispersion_imag
_atom_type_scat_source
U U -9.6767 9.6646 'International Tables Vol C Tables 4.2.6.8 and 6.1.1.4'
C C 0.0033 0.0016 'International Tables Vol C Tables 4.2.6.8 and 6.1.1.4'
H H 0.0000 0.0000 'International Tables Vol C Tables 4.2.6.8 and 6.1.1.4'
O O 0.0106 0.0060 'International Tables Vol C Tables 4.2.6.8 and 6.1.1.4'

loop_
_geom_angle_atom_site_label_1
_geom_angle_atom_site_label_2
_geom_angle_atom_site_label_3
_geom_angle
O2 U O1 178.63(17)
O2 U O6 91.89(19)
O1 U O6 87.78(18)
O2 U O3 90.33(16)
O1 U O3 88.31(15)
O6 U O3 72.40(14)
O2 U O4 85.29(17)
O1 U O4 94.17(16)
O6 U O4 142.56(13)
O3 U O4 70.30(13)
O2 U O5 86.33(16)
O1 U O5 94.79(15)
O6 U O5 70.02(13)
O3 U O5 142.11(13)
O4 U O5 146.53(13)
O2 U O12 97.13(16)
O1 U O12 83.92(14)
O6 U O12 143.21(13)
O3 U O12 142.68(13)
O4 U O12 73.94(12)
O5 U O12 75.05(12)
C22 O3 U 130.9(3)
C24 O4 U 127.6(3)
C7 O5 U 135.1(3)
C9 O6 U 138.6(4)
C31 O7 C44 116.1(4)
C36 O8 C37 116.7(4)
C39 O9 C38 114.6(5)
C40 O10 C41 114.1(5)
C43 O11 C42 114.3(5)
U O12 H12A 123.9
U O12 H12B 121.9
H12A O12 H12B 107.7
C6 C1 C2 120.4(5)
C6 C1 H1 119.8
C2 C1 H1 119.8
C3 C2 C1 120.3(6)
C3 C2 H2 119.8
C1 C2 H2 119.8
C4 C3 C2 119.5(5)
C4 C3 H3 120.3
C2 C3 H3 120.3
C3 C4 C5 121.2(6)
C3 C4 H4 119.4
C5 C4 H4 119.4
C4 C5 C6 120.5(6)
C4 C5 H5 119.7
C6 C5 H5 119.7
C1 C6 C5 118.1(5)
C1 C6 C7 118.6(5)
C5 C6 C7 123.3(5)
O5 C7 C8 123.3(5)
O5 C7 C6 116.5(5)
C8 C7 C6 120.2(5)
C9 C8 C7 124.1(5)
C9 C8 H8 117.9
C7 C8 H8 117.9
O6 C9 C8 123.0(5)
O6 C9 C10 114.6(5)
C8 C9 C10 122.4(5)
C11 C10 C15 118.6(6)
C11 C10 C9 123.5(5)
C15 C10 C9 117.8(5)
C10 C11 C12 119.9(7)
C10 C11 H11 120.0
C12 C11 H11 120.0
C13 C12 C11 119.7(7)
C13 C12 H12 120.1
C11 C12 H12 120.1
C14 C13 C12 120.4(7)
C14 C13 H13 119.8
C12 C13 H13 119.8
C13 C14 C15 120.2(7)
C13 C14 H14 119.9
C15 C14 H14 119.9
C14 C15 C10 121.0(6)
C14 C15 H15 119.5
C10 C15 H15 119.5
C21 C16 C17 121.0(6)
C21 C16 H16 119.5
C17 C16 H16 119.5
C18 C17 C16 120.1(7)
C18 C17 H17 119.9
C16 C17 H17 119.9
C17 C18 C19 119.9(7)
C17 C18 H18 120.0
C19 C18 H18 120.0
C18 C19 C20 121.1(7)
C18 C19 H19 119.4
C20 C19 H19 119.4
C19 C20 C21 119.6(7)
C19 C20 H20 120.2
C21 C20 H20 120.2
C16 C21 C20 118.3(5)
C16 C21 C22 119.0(5)
C20 C21 C22 122.8(5)
O3 C22 C23 122.4(5)
O3 C22 C21 116.2(5)
C23 C22 C21 121.3(5)
C22 C23 C24 124.7(5)
C22 C23 H23 117.7
C24 C23 H23 117.7
O4 C24 C23 123.5(5)
O4 C24 C25 116.2(5)
C23 C24 C25 120.2(5)
C30 C25 C26 118.2(6)
C30 C25 C24 120.3(5)
C26 C25 C24 121.5(5)
C27 C26 C25 120.6(7)
C27 C26 H26 119.7
C25 C26 H26 119.7
C28 C27 C26 120.9(7)
C28 C27 H27 119.6
C26 C27 H27 119.6
C27 C28 C29 119.9(7)
C27 C28 H28 120.1
C29 C28 H28 120.1
C28 C29 C30 119.5(8)
C28 C29 H29 120.2
C30 C29 H29 120.2
C25 C30 C29 120.8(7)
C25 C30 H30 119.6
C29 C30 H30 119.6
O7 C31 C32 125.3(5)
O7 C31 C36 115.5(5)
C32 C31 C36 119.1(5)
C33 C32 C31 120.5(6)
C33 C32 H32 119.8
C31 C32 H32 119.8
C34 C33 C32 120.2(6)
C34 C33 H33 119.9
C32 C33 H33 119.9
C33 C34 C35 120.5(6)
C33 C34 H34 119.8
C35 C34 H34 119.8
C36 C35 C34 120.4(6)
C36 C35 H35 119.8
C34 C35 H35 119.8
O8 C36 C35 125.3(5)
O8 C36 C31 115.4(5)
C35 C36 C31 119.3(5)
O8 C37 C38 107.7(5)
O8 C37 H37A 110.2
C38 C37 H37A 110.2
O8 C37 H37B 110.2
C38 C37 H37B 110.2
H37A C37 H37B 108.5
O9 C38 C37 106.7(5)
O9 C38 H38A 110.4
C37 C38 H38A 110.4
O9 C38 H38B 110.4
C37 C38 H38B 110.4
H38A C38 H38B 108.6
O9 C39 C40 107.5(6)
O9 C39 H39A 110.2
C40 C39 H39A 110.2
O9 C39 H39B 110.2
C40 C39 H39B 110.2
H39A C39 H39B 108.5
O10 C40 C39 107.7(6)
O10 C40 H40A 110.2
C39 C40 H40A 110.2
O10 C40 H40B 110.2
C39 C40 H40B 110.2
H40A C40 H40B 108.5
O10 C41 C42 107.5(6)
O10 C41 H41A 110.2
C42 C41 H41A 110.2
O10 C41 H41B 110.2
C42 C41 H41B 110.2
H41A C41 H41B 108.5
O11 C42 C41 108.0(6)
O11 C42 H42A 110.1
C41 C42 H42A 110.1
O11 C42 H42B 110.1
C41 C42 H42B 110.1
H42A C42 H42B 108.4
O11 C43 C44 109.6(5)
O11 C43 H43A 109.8
C44 C43 H43A 109.8
O11 C43 H43B 109.8
C44 C43 H43B 109.8
H43A C43 H43B 108.2
O7 C44 C43 107.9(5)
O7 C44 H44A 110.1
C43 C44 H44A 110.1
O7 C44 H44B 110.1
C43 C44 H44B 110.1
H44A C44 H44B 108.4

loop_
_geom_bond_atom_site_label_1
_geom_bond_atom_site_label_2
_geom_bond_site_symmetry_2
_geom_bond_distance
_geom_bond_publ_flag
U O2 . 1.751(4) ?
U O1 . 1.777(4) ?
U O6 . 2.295(4) ?
U O3 . 2.332(4) ?
U O4 . 2.359(4) ?
U O5 . 2.380(3) ?
U O12 . 2.504(3) ?
O3 C22 . 1.277(6) ?
O4 C24 . 1.292(6) ?
O5 C7 . 1.268(6) ?
O6 C9 . 1.260(6) ?
O7 C31 . 1.366(6) ?
O7 C44 . 1.440(7) ?
O8 C36 . 1.368(6) ?
O8 C37 . 1.445(6) ?
O9 C39 . 1.397(8) ?
O9 C38 . 1.427(8) ?
O10 C40 . 1.415(8) ?
O10 C41 . 1.415(8) ?
O11 C43 . 1.407(8) ?
O11 C42 . 1.422(8) ?
O12 H12A . 0.850 ?
O12 H12B . 0.850 ?
C1 C6 . 1.382(7) ?
C1 C2 . 1.389(7) ?
C1 H1 . 0.9300 ?
C2 C3 . 1.366(8) ?
C2 H2 . 0.9300 ?
C3 C4 . 1.355(8) ?
C3 H3 . 0.9300 ?
C4 C5 . 1.375(8) ?
C4 H4 . 0.9300 ?
C5 C6 . 1.383(7) ?
C5 H5 . 0.9300 ?
C6 C7 . 1.504(7) ?
C7 C8 . 1.396(7) ?
C8 C9 . 1.378(7) ?
C8 H8 . 0.9300 ?
C9 C10 . 1.492(7) ?
C10 C11 . 1.373(8) ?
C10 C15 . 1.386(8) ?
C11 C12 . 1.396(9) ?
C11 H11 . 0.9300 ?
C12 C13 . 1.378(10) ?
C12 H12 . 0.9300 ?
C13 C14 . 1.346(10) ?
C13 H13 . 0.9300 ?
C14 C15 . 1.372(8) ?
C14 H14 . 0.9300 ?
C15 H15 . 0.9300 ?
C16 C21 . 1.377(8) ?
C16 C17 . 1.393(8) ?
C16 H16 . 0.9300 ?
C17 C18 . 1.359(10) ?
C17 H17 . 0.9300 ?
C18 C19 . 1.359(10) ?
C18 H18 . 0.9300 ?
C19 C20 . 1.392(9) ?
C19 H19 . 0.9300 ?
C20 C21 . 1.397(8) ?
C20 H20 . 0.9300 ?
C21 C22 . 1.482(7) ?
C22 C23 . 1.384(7) ?
C23 C24 . 1.385(7) ?
C23 H23 . 0.9300 ?
C24 C25 . 1.477(7) ?
C25 C30 . 1.366(9) ?
C25 C26 . 1.395(8) ?
C26 C27 . 1.365(9) ?
C26 H26 . 0.9300 ?
C27 C28 . 1.353(11) ?
C27 H27 . 0.9300 ?
C28 C29 . 1.372(11) ?
C28 H28 . 0.9300 ?
C29 C30 . 1.394(9) ?
C29 H29 . 0.9300 ?
C30 H30 . 0.9300 ?
C31 C32 . 1.387(8) ?
C31 C36 . 1.401(7) ?
C32 C33 . 1.382(9) ?
C32 H32 . 0.9300 ?
C33 C34 . 1.348(9) ?
C33 H33 . 0.9300 ?
C34 C35 . 1.391(8) ?
C34 H34 . 0.9300 ?
C35 C36 . 1.373(7) ?
C35 H35 . 0.9300 ?
C37 C38 . 1.495(8) ?
C37 H37A . 0.9700 ?
C37 H37B . 0.9700 ?
C38 H38A . 0.9700 ?
C38 H38B . 0.9700 ?
C39 C40 . 1.468(10) ?
C39 H39A . 0.9700 ?
C39 H39B . 0.9700 ?
C40 H40A . 0.9700 ?
C40 H40B . 0.9700 ?
C41 C42 . 1.470(10) ?
C41 H41A . 0.9700 ?
C41 H41B . 0.9700 ?
C42 H42A . 0.9700 ?
C42 H42B . 0.9700 ?
C43 C44 . 1.477(9) ?
C43 H43A . 0.9700 ?
C43 H43B . 0.9700 ?
C44 H44A . 0.9700 ?
C44 H44B . 0.9700 ?

loop_
_geom_hbond_atom_site_label_D
_geom_hbond_atom_site_label_H
_geom_hbond_atom_site_label_A
_geom_hbond_site_symmetry_A
_geom_hbond_distance_DH
_geom_hbond_distance_HA
_geom_hbond_distance_DA
_geom_hbond_angle_DHA
O12 H12A O8 2_656 0.85 2.19 2.934(5) 145.6
O12 H12A O7 2_656 0.85 2.34 3.061(5) 143.1
O12 H12B O10 2_656 0.85 2.03 2.869(6) 170.7

loop_
_geom_torsion_atom_site_label_1
_geom_torsion_atom_site_label_2
_geom_torsion_atom_site_label_3
_geom_torsion_atom_site_label_4
_geom_torsion
O2 U O3 C22 -42.2(5)
O1 U O3 C22 137.8(5)
O6 U O3 C22 -134.0(5)
O4 U O3 C22 42.7(5)
O5 U O3 C22 -126.6(4)
O12 U O3 C22 60.1(5)
O2 U O4 C24 48.2(4)
O1 U O4 C24 -130.5(4)
O6 U O4 C24 -38.7(6)
O3 U O4 C24 -43.8(4)
O5 U O4 C24 124.3(4)
O12 U O4 C24 147.0(5)
O2 U O5 C7 -70.1(5)
O1 U O5 C7 109.1(5)
O6 U O5 C7 23.3(5)
O3 U O5 C7 15.7(6)
O4 U O5 C7 -145.8(4)
O12 U O5 C7 -168.5(5)
O2 U O6 C9 59.8(6)
O1 U O6 C9 -121.5(6)
O3 U O6 C9 149.5(7)
O4 U O6 C9 144.5(5)
O5 U O6 C9 -25.6(6)
O12 U O6 C9 -44.8(8)
C6 C1 C2 C3 -0.9(9)
C1 C2 C3 C4 0.5(9)
C2 C3 C4 C5 0.6(10)
C3 C4 C5 C6 -1.2(10)
C2 C1 C6 C5 0.3(8)
C2 C1 C6 C7 179.9(5)
C4 C5 C6 C1 0.7(9)
C4 C5 C6 C7 -178.8(6)
U O5 C7 C8 -17.0(8)
U O5 C7 C6 164.2(3)
C1 C6 C7 O5 -11.1(7)
C5 C6 C7 O5 168.4(5)
C1 C6 C7 C8 170.1(5)
C5 C6 C7 C8 -10.4(8)
O5 C7 C8 C9 -3.0(9)
C6 C7 C8 C9 175.8(5)
U O6 C9 C8 20.2(10)
U O6 C9 C10 -162.1(4)
C7 C8 C9 O6 2.5(10)
C7 C8 C9 C10 -175.0(5)
O6 C9 C10 C11 -157.5(6)
C8 C9 C10 C11 20.2(9)
O6 C9 C10 C15 20.2(8)
C8 C9 C10 C15 -162.1(6)
C15 C10 C11 C12 0.9(10)
C9 C10 C11 C12 178.5(6)
C10 C11 C12 C13 1.0(12)
C11 C12 C13 C14 -1.9(13)
C12 C13 C14 C15 0.8(13)
C13 C14 C15 C10 1.1(11)
C11 C10 C15 C14 -2.0(9)
C9 C10 C15 C14 -179.8(6)
C21 C16 C17 C18 0.7(11)
C16 C17 C18 C19 -0.9(11)
C17 C18 C19 C20 0.9(12)
C18 C19 C20 C21 -0.7(11)
C17 C16 C21 C20 -0.5(9)
C17 C16 C21 C22 179.2(6)
C19 C20 C21 C16 0.5(9)
C19 C20 C21 C22 -179.3(6)
U O3 C22 C23 -28.7(8)
U O3 C22 C21 154.9(4)
C16 C21 C22 O3 21.2(8)
C20 C21 C22 O3 -159.0(5)
C16 C21 C22 C23 -155.3(6)
C20 C21 C22 C23 24.5(8)
O3 C22 C23 C24 -8.7(9)
C21 C22 C23 C24 167.6(5)
U O4 C24 C23 33.3(7)
U O4 C24 C25 -150.8(4)
C22 C23 C24 O4 5.4(9)
C22 C23 C24 C25 -170.3(5)
O4 C24 C25 C30 -21.9(8)
C23 C24 C25 C30 154.1(6)
O4 C24 C25 C26 158.7(5)
C23 C24 C25 C26 -25.2(8)
C30 C25 C26 C27 0.4(10)
C24 C25 C26 C27 179.7(6)
C25 C26 C27 C28 1.7(12)
C26 C27 C28 C29 -4.1(14)
C27 C28 C29 C30 4.5(15)
C26 C25 C30 C29 0.0(11)
C24 C25 C30 C29 -179.3(7)
C28 C29 C30 C25 -2.5(14)
C44 O7 C31 C32 -18.7(8)
C44 O7 C31 C36 160.4(5)
O7 C31 C32 C33 176.9(6)
C36 C31 C32 C33 -2.2(9)
C31 C32 C33 C34 1.4(10)
C32 C33 C34 C35 0.6(10)
C33 C34 C35 C36 -1.8(9)
C37 O8 C36 C35 15.4(8)
C37 O8 C36 C31 -163.4(5)
C34 C35 C36 O8 -177.8(5)
C34 C35 C36 C31 1.0(8)
O7 C31 C36 O8 0.7(7)
C32 C31 C36 O8 179.9(5)
O7 C31 C36 C35 -178.1(5)
C32 C31 C36 C35 1.0(8)
C36 O8 C37 C38 166.7(5)
C39 O9 C38 C37 170.0(5)
O8 C37 C38 O9 -66.8(7)
C38 O9 C39 C40 -161.9(6)
C41 O10 C40 C39 -173.7(6)
O9 C39 C40 O10 71.9(7)
C40 O10 C41 C42 171.7(6)
C43 O11 C42 C41 159.5(6)
O10 C41 C42 O11 -70.5(7)
C42 O11 C43 C44 -168.4(5)
C31 O7 C44 C43 -163.3(5)
O11 C43 C44 O7 67.0(7)
